data_1562883
loop_
_publ_author_name
'Yang, Juan'
'Hu, Rui-Xiang'
'Zhang, Man-Bo'

_publ_section_title
;
 Construction of monomers and chains assembled by 3d/4f metals and
 4&#x2032;-(4-carboxyphenyl)-2,2&#x2032;:6&#x2032;,2&#x2033;-terpyridine
;
_journal_name_full 'Journal of Solid State Chemistry'
_journal_page_first 398
_journal_page_last 403
_journal_paper_doi 10.1016/j.jssc.2012.07.002
_journal_volume 196
_journal_year 2012
_chemical_formula_sum 'C66 H42 Gd N9 O6'
_chemical_formula_weight 1214.34
_space_group_IT_number 15
_space_group_name_Hall '-C 2yc'
_space_group_name_H-M_alt 'C 1 2/c 1'
_symmetry_cell_setting monoclinic
_symmetry_space_group_name_H-M 'C 1 2/c 1'
_atom_sites_solution_hydrogens geom
_atom_sites_solution_primary direct
_atom_sites_solution_secondary difmap
_audit_creation_method SHELXL-97
_cell_angle_alpha 90.00
_cell_angle_beta 108.978(2)
_cell_angle_gamma 90.00
_cell_formula_units_Z 4
_cell_length_a 33.812(7)
_cell_length_b 13.872(3)
_cell_length_c 12.253(3)
_cell_measurement_temperature 296(2)
_cell_volume 5435(2)
_computing_cell_refinement SMART
_computing_data_collection 'SMART (Bruker, 2000)'
_computing_data_reduction 'SAINT (Bruker, 2000)'
_computing_molecular_graphics SHELXTL
_computing_publication_material SHELXTL
_computing_structure_refinement 'SHELXL-97 (Sheldrick, 1997)'
_computing_structure_solution 'SHELXS-97 (Sheldrick, 1990)'
_diffrn_ambient_temperature 296(2)
_diffrn_measured_fraction_theta_full 0.995
_diffrn_measured_fraction_theta_max 0.995
_diffrn_radiation_monochromator graphite
_diffrn_radiation_source 'fine-focus sealed tube'
_diffrn_radiation_type MoK\a
_diffrn_radiation_wavelength 0.71073
_diffrn_reflns_av_R_equivalents 0.0177
_diffrn_reflns_av_sigmaI/netI 0.0195
_diffrn_reflns_limit_h_max 42
_diffrn_reflns_limit_h_min -43
_diffrn_reflns_limit_k_max 15
_diffrn_reflns_limit_k_min -17
_diffrn_reflns_limit_l_max 15
_diffrn_reflns_limit_l_min -14
_diffrn_reflns_number 17471
_diffrn_reflns_theta_full 27.00
_diffrn_reflns_theta_max 27.00
_diffrn_reflns_theta_min 1.60
_exptl_absorpt_coefficient_mu 1.285
_exptl_absorpt_correction_T_max 0.9409
_exptl_absorpt_correction_T_min 0.8867
_exptl_absorpt_correction_type multi-scan
_exptl_absorpt_process_details 'SADABS; Bruker, 2000'
_exptl_crystal_density_diffrn 1.484
_exptl_crystal_density_method 'not measured'
_exptl_crystal_F_000 2452
_exptl_crystal_size_max 0.16
_exptl_crystal_size_mid 0.15
_exptl_crystal_size_min 0.06
_refine_diff_density_max 0.644
_refine_diff_density_min -0.434
_refine_diff_density_rms 0.049
_refine_ls_extinction_method none
_refine_ls_goodness_of_fit_ref 1.003
_refine_ls_hydrogen_treatment none
_refine_ls_matrix_type full
_refine_ls_number_parameters 373
_refine_ls_number_reflns 5910
_refine_ls_number_restraints 0
_refine_ls_restrained_S_all 1.003
_refine_ls_R_factor_all 0.0211
_refine_ls_R_factor_gt 0.0191
_refine_ls_shift/su_max 0.003
_refine_ls_shift/su_mean 0.000
_refine_ls_structure_factor_coef Fsqd
_refine_ls_weighting_details 'calc w=1/[\s^2^(Fo^2^)+(0.0331P)^2^+2.2019P] where P=(Fo^2^+2Fc^2^)/3'
_refine_ls_weighting_scheme calc
_refine_ls_wR_factor_gt 0.0501
_refine_ls_wR_factor_ref 0.0515
_reflns_number_gt 5626
_reflns_number_total 5910
_reflns_threshold_expression >2sigma(I)
_cod_data_source_file JSSC-2012-196-398.cif
_cod_data_source_block gd
_cod_depositor_comments
;
The following automatic conversions were performed:

data item '_symmetry_cell_setting' value 'Monoclinic' was changed to
'monoclinic' in accordance with the built-in table derived from the
CIF Core dictionary named 'cif_core.dic' version 2.4.5 last updated
on 2014-11-21.

Automatic conversion script
Id: cif_fix_values 8369 2020-08-20 11:38:08Z andrius 
;
_cod_original_sg_symbol_H-M C2/c
_cod_database_code 1562883

loop_
_symmetry_equiv_pos_as_xyz
'x, y, z'
'-x, y, -z+1/2'
'x+1/2, y+1/2, z'
'-x+1/2, y+1/2, -z+1/2'
'-x, -y, -z'
'x, -y, z-1/2'
'-x+1/2, -y+1/2, -z'
'x+1/2, -y+1/2, z-1/2'

loop_
_atom_site_label
_atom_site_type_symbol
_atom_site_fract_x
_atom_site_fract_y
_atom_site_fract_z
_atom_site_U_iso_or_equiv
_atom_site_adp_type
_atom_site_occupancy
_atom_site_symmetry_multiplicity
_atom_site_calc_flag
_atom_site_refinement_flags
_atom_site_disorder_assembly
_atom_site_disorder_group
Gd1 Gd 0.0000 0.762735(7) -0.7500 0.02318(4) Uani 1 2 d S . .
O1 O 0.07321(4) 0.80830(13) -0.65108(12) 0.0572(4) Uani 1 1 d . . .
O2 O 0.04460(4) 0.71805(11) -0.55152(12) 0.0449(3) Uani 1 1 d . . .
O3 O -0.02575(4) 1.60804(8) -0.71251(11) 0.0351(3) Uani 1 1 d . . .
N1 N 0.19233(6) 0.8534(2) 0.17622(19) 0.0714(6) Uani 1 1 d . . .
N2 N 0.27575(5) 0.89946(13) 0.06135(15) 0.0445(4) Uani 1 1 d . . .
N3 N 0.33658(6) 0.90569(18) -0.12884(19) 0.0660(6) Uani 1 1 d . . .
N4 N 0.03416(4) 0.84223(10) -0.88141(12) 0.0309(3) Uani 1 1 d . . .
N5 N 0.0000 0.94562(13) -0.7500 0.0303(4) Uani 1 2 d S . .
C1 C 0.18633(10) 0.8417(3) 0.2776(3) 0.0922(11) Uani 1 1 d . . .
H1A H 0.1592 0.8306 0.2777 0.111 Uiso 1 1 calc R . .
C2 C 0.21820(10) 0.8451(3) 0.3833(3) 0.0827(9) Uani 1 1 d . . .
H2A H 0.2128 0.8344 0.4520 0.099 Uiso 1 1 calc R . .
C3 C 0.25764(9) 0.8647(2) 0.3829(2) 0.0693(7) Uani 1 1 d . . .
H3A H 0.2796 0.8695 0.4521 0.083 Uiso 1 1 calc R . .
C4 C 0.26465(7) 0.87716(18) 0.2793(2) 0.0560(6) Uani 1 1 d . . .
H4A H 0.2914 0.8903 0.2776 0.067 Uiso 1 1 calc R . .
C5 C 0.23130(7) 0.86987(16) 0.17744(19) 0.0477(5) Uani 1 1 d . . .
C6 C 0.23757(6) 0.87525(15) 0.06259(18) 0.0431(4) Uani 1 1 d . . .
C7 C 0.20507(6) 0.85290(16) -0.03758(18) 0.0456(5) Uani 1 1 d . . .
H7A H 0.1787 0.8381 -0.0340 0.055 Uiso 1 1 calc R . .
C8 C 0.21218(6) 0.85281(15) -0.14334(17) 0.0415(4) Uani 1 1 d . . .
C9 C 0.25212(6) 0.87615(15) -0.14394(18) 0.0438(5) Uani 1 1 d . . .
H9A H 0.2583 0.8765 -0.2126 0.053 Uiso 1 1 calc R . .
C10 C 0.28275(6) 0.89901(15) -0.03979(18) 0.0437(5) Uani 1 1 d . . .
C11 C 0.37593(8) 0.9290(3) -0.1245(3) 0.0864(10) Uani 1 1 d . . .
H11A H 0.3842 0.9147 -0.1879 0.104 Uiso 1 1 calc R . .
C12 C 0.40402(8) 0.9728(3) -0.0312(3) 0.0965(13) Uani 1 1 d . . .
H12A H 0.4308 0.9877 -0.0316 0.116 Uiso 1 1 calc R . .
C13 C 0.39238(9) 0.9941(3) 0.0615(3) 0.1008(12) Uani 1 1 d . . .
H13A H 0.4109 1.0248 0.1251 0.121 Uiso 1 1 calc R . .
C14 C 0.35293(7) 0.9698(2) 0.0607(2) 0.0772(8) Uani 1 1 d . . .
H14A H 0.3445 0.9828 0.1242 0.093 Uiso 1 1 calc R . .
C15 C 0.32596(6) 0.92557(17) -0.0363(2) 0.0519(5) Uani 1 1 d . . .
C16 C 0.17799(5) 0.82813(15) -0.25169(16) 0.0396(4) Uani 1 1 d . . .
C17 C 0.17477(6) 0.87329(15) -0.35520(17) 0.0420(4) Uani 1 1 d . . .
H17A H 0.1947 0.9187 -0.3578 0.050 Uiso 1 1 calc R . .
C18 C 0.14213(6) 0.85139(14) -0.45506(17) 0.0396(4) Uani 1 1 d . . .
H18A H 0.1404 0.8822 -0.5239 0.048 Uiso 1 1 calc R . .
C19 C 0.11205(5) 0.78376(14) -0.45288(16) 0.0343(4) Uani 1 1 d . . .
C20 C 0.11581(6) 0.73621(14) -0.35041(19) 0.0428(5) Uani 1 1 d . . .
H20A H 0.0965 0.6891 -0.3486 0.051 Uiso 1 1 calc R . .
C21 C 0.14840(7) 0.75856(15) -0.25029(19) 0.0463(5) Uani 1 1 d . . .
H21A H 0.1505 0.7268 -0.1818 0.056 Uiso 1 1 calc R . .
C22 C 0.07456(6) 0.76796(12) -0.55822(16) 0.0323(4) Uani 1 1 d . . .
C23 C 0.05426(6) 0.78567(14) -0.93492(18) 0.0400(4) Uani 1 1 d . . .
H23A H 0.0486 0.7199 -0.9395 0.048 Uiso 1 1 calc R . .
C24 C 0.08274(7) 0.81971(16) -0.9832(2) 0.0525(5) Uani 1 1 d . . .
H24A H 0.0962 0.7781 -1.0190 0.063 Uiso 1 1 calc R . .
C25 C 0.09087(8) 0.91612(17) -0.9775(3) 0.0658(7) Uani 1 1 d . . .
H25A H 0.1099 0.9415 -1.0102 0.079 Uiso 1 1 calc R . .
C26 C 0.07051(8) 0.97580(15) -0.9224(2) 0.0597(7) Uani 1 1 d . . .
H26A H 0.0756 1.0418 -0.9180 0.072 Uiso 1 1 calc R . .
C27 C 0.04261(5) 0.93659(12) -0.87413(16) 0.0328(4) Uani 1 1 d . . .
C28 C 0.02057(5) 0.99534(11) -0.80928(16) 0.0307(3) Uani 1 1 d . . .
C29 C 0.02142(6) 1.09534(12) -0.81038(17) 0.0356(4) Uani 1 1 d . . .
H29A H 0.0363 1.1275 -0.8513 0.043 Uiso 1 1 calc R . .
C30 C 0.0000 1.14759(16) -0.7500 0.0323(5) Uani 1 2 d S . .
C31 C 0.0000 1.25478(15) -0.7500 0.0315(5) Uani 1 2 d S . .
C32 C 0.01326(6) 1.30613(13) -0.82903(17) 0.0395(4) Uani 1 1 d . . .
H32A H 0.0220 1.2731 -0.8832 0.047 Uiso 1 1 calc R . .
C33 C 0.01366(6) 1.40589(13) -0.82813(17) 0.0391(4) Uani 1 1 d . . .
H33A H 0.0232 1.4392 -0.8806 0.047 Uiso 1 1 calc R . .
C34 C 0.0000 1.45645(15) -0.7500 0.0295(5) Uani 1 2 d S . .
C35 C 0.0000 1.56427(16) -0.7500 0.0292(5) Uani 1 2 d S . .

loop_
_atom_site_aniso_label
_atom_site_aniso_U_11
_atom_site_aniso_U_22
_atom_site_aniso_U_33
_atom_site_aniso_U_23
_atom_site_aniso_U_13
_atom_site_aniso_U_12
Gd1 0.02509(6) 0.01557(6) 0.02702(7) 0.000 0.00591(4) 0.000
O1 0.0431(8) 0.0746(11) 0.0417(8) 0.0175(7) -0.0030(6) -0.0213(7)
O2 0.0336(7) 0.0609(9) 0.0350(7) 0.0052(6) 0.0038(6) -0.0084(6)
O3 0.0363(6) 0.0203(6) 0.0529(8) -0.0019(5) 0.0204(6) -0.0005(5)
N1 0.0509(12) 0.110(2) 0.0547(13) -0.0025(12) 0.0197(10) -0.0019(11)
N2 0.0352(8) 0.0484(10) 0.0426(10) -0.0022(7) 0.0025(7) -0.0061(7)
N3 0.0414(10) 0.0869(16) 0.0677(14) 0.0203(12) 0.0149(10) 0.0006(10)
N4 0.0382(7) 0.0225(7) 0.0335(8) -0.0010(5) 0.0134(6) 0.0004(5)
N5 0.0365(10) 0.0175(9) 0.0418(12) 0.000 0.0195(9) 0.000
C1 0.0655(17) 0.153(4) 0.0644(19) 0.0017(19) 0.0291(15) -0.0047(19)
C2 0.089(2) 0.110(3) 0.0536(17) 0.0025(15) 0.0301(15) 0.0063(18)
C3 0.0775(18) 0.0800(19) 0.0442(14) -0.0083(12) 0.0111(12) 0.0012(14)
C4 0.0542(13) 0.0635(15) 0.0453(13) -0.0105(10) 0.0092(10) -0.0008(11)
C5 0.0481(11) 0.0477(12) 0.0449(12) -0.0057(9) 0.0118(9) 0.0007(9)
C6 0.0382(10) 0.0449(11) 0.0413(11) -0.0051(8) 0.0061(8) -0.0018(8)
C7 0.0324(9) 0.0557(13) 0.0446(12) -0.0053(9) 0.0069(8) -0.0046(8)
C8 0.0329(9) 0.0465(11) 0.0388(11) -0.0041(8) 0.0030(8) -0.0042(8)
C9 0.0341(9) 0.0528(12) 0.0396(11) 0.0006(9) 0.0053(8) -0.0052(8)
C10 0.0326(9) 0.0461(11) 0.0457(12) 0.0020(9) 0.0033(8) -0.0077(8)
C11 0.0542(15) 0.115(3) 0.096(2) 0.046(2) 0.0326(16) 0.0093(16)
C12 0.0357(13) 0.127(3) 0.116(3) 0.052(2) 0.0103(16) -0.0177(15)
C13 0.0463(15) 0.130(3) 0.106(3) 0.015(2) -0.0019(16) -0.0393(17)
C14 0.0447(13) 0.105(2) 0.0685(18) -0.0008(15) 0.0001(12) -0.0300(14)
C15 0.0338(10) 0.0591(14) 0.0552(14) 0.0147(10) 0.0040(9) -0.0072(9)
C16 0.0287(8) 0.0459(11) 0.0382(10) -0.0041(8) 0.0026(7) -0.0023(7)
C17 0.0343(9) 0.0440(11) 0.0445(11) -0.0021(8) 0.0084(8) -0.0089(8)
C18 0.0353(9) 0.0445(11) 0.0367(10) 0.0022(8) 0.0083(8) -0.0026(7)
C19 0.0274(8) 0.0364(9) 0.0345(9) -0.0039(7) 0.0038(7) 0.0014(7)
C20 0.0337(9) 0.0492(12) 0.0386(11) 0.0045(8) 0.0021(8) -0.0095(8)
C21 0.0383(10) 0.0574(13) 0.0354(11) 0.0069(8) 0.0013(8) -0.0096(8)
C22 0.0291(8) 0.0340(9) 0.0302(9) -0.0014(7) 0.0044(7) 0.0019(6)
C23 0.0525(11) 0.0286(9) 0.0441(11) -0.0051(8) 0.0230(9) 0.0025(8)
C24 0.0600(13) 0.0418(12) 0.0685(15) -0.0068(10) 0.0385(12) 0.0061(9)
C25 0.0759(16) 0.0459(13) 0.104(2) -0.0035(13) 0.0686(16) -0.0044(11)
C26 0.0756(15) 0.0275(10) 0.102(2) -0.0044(11) 0.0644(15) -0.0046(10)
C27 0.0381(9) 0.0222(8) 0.0424(10) 0.0008(7) 0.0191(8) 0.0017(6)
C28 0.0357(8) 0.0191(8) 0.0416(10) 0.0005(6) 0.0186(7) 0.0004(6)
C29 0.0444(10) 0.0216(8) 0.0486(11) 0.0017(7) 0.0257(9) -0.0018(7)
C30 0.0395(13) 0.0180(11) 0.0419(14) 0.000 0.0167(11) 0.000
C31 0.0391(13) 0.0181(11) 0.0406(14) 0.000 0.0173(11) 0.000
C32 0.0562(11) 0.0235(9) 0.0486(11) -0.0021(7) 0.0304(9) -0.0002(8)
C33 0.0543(11) 0.0229(8) 0.0495(11) 0.0026(7) 0.0298(9) -0.0017(7)
C34 0.0317(11) 0.0160(10) 0.0402(14) 0.000 0.0108(10) 0.000
C35 0.0291(11) 0.0174(10) 0.0381(13) 0.000 0.0068(10) 0.000

loop_
_atom_type_symbol
_atom_type_description
_atom_type_scat_dispersion_real
_atom_type_scat_dispersion_imag
_atom_type_scat_source
C C 0.0033 0.0016 'International Tables Vol C Tables 4.2.6.8 and 6.1.1.4'
H H 0.0000 0.0000 'International Tables Vol C Tables 4.2.6.8 and 6.1.1.4'
N N 0.0061 0.0033 'International Tables Vol C Tables 4.2.6.8 and 6.1.1.4'
O O 0.0106 0.0060 'International Tables Vol C Tables 4.2.6.8 and 6.1.1.4'
Gd Gd -0.1653 3.9035 'International Tables Vol C Tables 4.2.6.8 and 6.1.1.4'

loop_
_geom_angle_atom_site_label_1
_geom_angle_atom_site_label_2
_geom_angle_atom_site_label_3
_geom_angle
_geom_angle_site_symmetry_1
_geom_angle_site_symmetry_3
O3 Gd1 O3 54.65(6) 2_543 1_545
O3 Gd1 O1 120.14(5) 2_543 2_553
O3 Gd1 O1 87.40(5) 1_545 2_553
O3 Gd1 O1 87.40(5) 2_543 .
O3 Gd1 O1 120.14(5) 1_545 .
O1 Gd1 O1 150.21(9) 2_553 .
O3 Gd1 O2 74.58(5) 2_543 2_553
O3 Gd1 O2 79.81(5) 1_545 2_553
O1 Gd1 O2 52.34(5) 2_553 2_553
O1 Gd1 O2 137.65(5) . 2_553
O3 Gd1 O2 79.81(5) 2_543 .
O3 Gd1 O2 74.58(5) 1_545 .
O1 Gd1 O2 137.65(5) 2_553 .
O1 Gd1 O2 52.34(5) . .
O2 Gd1 O2 151.14(7) 2_553 .
O3 Gd1 N4 141.14(4) 2_543 2_553
O3 Gd1 N4 89.93(4) 1_545 2_553
O1 Gd1 N4 66.75(5) 2_553 2_553
O1 Gd1 N4 99.77(6) . 2_553
O2 Gd1 N4 118.39(5) 2_553 2_553
O2 Gd1 N4 75.08(5) . 2_553
O3 Gd1 N4 89.93(4) 2_543 .
O3 Gd1 N4 141.14(4) 1_545 .
O1 Gd1 N4 99.77(5) 2_553 .
O1 Gd1 N4 66.75(5) . .
O2 Gd1 N4 75.08(5) 2_553 .
O2 Gd1 N4 118.39(5) . .
N4 Gd1 N4 128.10(6) 2_553 .
O3 Gd1 N5 152.67(3) 2_543 .
O3 Gd1 N5 152.67(3) 1_545 .
O1 Gd1 N5 75.10(4) 2_553 .
O1 Gd1 N5 75.10(4) . .
O2 Gd1 N5 104.43(4) 2_553 .
O2 Gd1 N5 104.43(4) . .
N4 Gd1 N5 64.05(3) 2_553 .
N4 Gd1 N5 64.05(3) . .
O3 Gd1 C35 27.33(3) 2_543 1_545
O3 Gd1 C35 27.33(3) 1_545 1_545
O1 Gd1 C35 104.90(4) 2_553 1_545
O1 Gd1 C35 104.90(4) . 1_545
O2 Gd1 C35 75.57(4) 2_553 1_545
O2 Gd1 C35 75.57(4) . 1_545
N4 Gd1 C35 115.95(3) 2_553 1_545
N4 Gd1 C35 115.95(3) . 1_545
N5 Gd1 C35 180.0 . 1_545
O3 Gd1 C22 98.25(5) 2_543 2_553
O3 Gd1 C22 84.37(5) 1_545 2_553
O1 Gd1 C22 26.24(5) 2_553 2_553
O1 Gd1 C22 152.11(5) . 2_553
O2 Gd1 C22 26.18(5) 2_553 2_553
O2 Gd1 C22 155.52(5) . 2_553
N4 Gd1 C22 92.84(5) 2_553 2_553
N4 Gd1 C22 85.87(5) . 2_553
N5 Gd1 C22 88.54(3) . 2_553
C35 Gd1 C22 91.46(3) 1_545 2_553
O3 Gd1 C22 84.37(5) 2_543 .
O3 Gd1 C22 98.25(5) 1_545 .
O1 Gd1 C22 152.11(5) 2_553 .
O1 Gd1 C22 26.24(5) . .
O2 Gd1 C22 155.52(5) 2_553 .
O2 Gd1 C22 26.18(5) . .
N4 Gd1 C22 85.87(5) 2_553 .
N4 Gd1 C22 92.84(5) . .
N5 Gd1 C22 88.54(3) . .
C35 Gd1 C22 91.46(3) 1_545 .
C22 Gd1 C22 177.07(7) 2_553 .
C22 O1 Gd1 93.79(11) . .
C22 O2 Gd1 92.54(11) . .
C35 O3 Gd1 91.38(11) . 1_565
C1 N1 C5 117.4(2) . .
C10 N2 C6 118.17(17) . .
C15 N3 C11 116.9(3) . .
C27 N4 C23 118.32(16) . .
C27 N4 Gd1 121.22(11) . .
C23 N4 Gd1 117.83(12) . .
C28 N5 C28 118.42(19) . 2_553
C28 N5 Gd1 120.79(10) . .
C28 N5 Gd1 120.79(10) 2_553 .
N1 C1 C2 123.9(3) . .
N1 C1 H1A 118.1 . .
C2 C1 H1A 118.1 . .
C3 C2 C1 117.9(3) . .
C3 C2 H2A 121.1 . .
C1 C2 H2A 121.1 . .
C2 C3 C4 119.4(2) . .
C2 C3 H3A 120.3 . .
C4 C3 H3A 120.3 . .
C3 C4 C5 119.1(2) . .
C3 C4 H4A 120.4 . .
C5 C4 H4A 120.4 . .
N1 C5 C4 122.3(2) . .
N1 C5 C6 116.19(19) . .
C4 C5 C6 121.4(2) . .
N2 C6 C7 122.3(2) . .
N2 C6 C5 117.17(17) . .
C7 C6 C5 120.51(18) . .
C6 C7 C8 119.71(18) . .
C6 C7 H7A 120.1 . .
C8 C7 H7A 120.1 . .
C9 C8 C7 117.79(17) . .
C9 C8 C16 121.48(19) . .
C7 C8 C16 120.72(17) . .
C8 C9 C10 118.8(2) . .
C8 C9 H9A 120.6 . .
C10 C9 H9A 120.6 . .
N2 C10 C9 123.20(18) . .
N2 C10 C15 116.05(17) . .
C9 C10 C15 120.7(2) . .
N3 C11 C12 123.1(3) . .
N3 C11 H11A 118.5 . .
C12 C11 H11A 118.5 . .
C13 C12 C11 119.1(3) . .
C13 C12 H12A 120.4 . .
C11 C12 H12A 120.4 . .
C12 C13 C14 119.3(3) . .
C12 C13 H13A 120.4 . .
C14 C13 H13A 120.4 . .
C13 C14 C15 118.9(3) . .
C13 C14 H14A 120.6 . .
C15 C14 H14A 120.6 . .
N3 C15 C14 122.7(2) . .
N3 C15 C10 117.3(2) . .
C14 C15 C10 120.0(2) . .
C17 C16 C21 118.73(17) . .
C17 C16 C8 121.26(17) . .
C21 C16 C8 120.01(19) . .
C16 C17 C18 120.70(18) . .
C16 C17 H17A 119.6 . .
C18 C17 H17A 119.6 . .
C17 C18 C19 120.49(18) . .
C17 C18 H18A 119.8 . .
C19 C18 H18A 119.8 . .
C20 C19 C18 119.08(17) . .
C20 C19 C22 120.78(17) . .
C18 C19 C22 120.01(17) . .
C19 C20 C21 120.36(18) . .
C19 C20 H20A 119.8 . .
C21 C20 H20A 119.8 . .
C20 C21 C16 120.6(2) . .
C20 C21 H21A 119.7 . .
C16 C21 H21A 119.7 . .
O2 C22 O1 120.96(16) . .
O2 C22 C19 119.94(17) . .
O1 C22 C19 119.04(16) . .
O2 C22 Gd1 61.28(10) . .
O1 C22 Gd1 59.97(9) . .
C19 C22 Gd1 172.22(12) . .
N4 C23 C24 123.34(18) . .
N4 C23 H23A 118.3 . .
C24 C23 H23A 118.3 . .
C25 C24 C23 118.40(19) . .
C25 C24 H24A 120.8 . .
C23 C24 H24A 120.8 . .
C24 C25 C26 119.2(2) . .
C24 C25 H25A 120.4 . .
C26 C25 H25A 120.4 . .
C27 C26 C25 119.45(19) . .
C27 C26 H26A 120.3 . .
C25 C26 H26A 120.3 . .
N4 C27 C26 121.28(16) . .
N4 C27 C28 115.89(15) . .
C26 C27 C28 122.83(16) . .
N5 C28 C29 122.21(16) . .
N5 C28 C27 116.18(14) . .
C29 C28 C27 121.61(15) . .
C28 C29 C30 119.88(16) . .
C28 C29 H29A 120.1 . .
C30 C29 H29A 120.1 . .
C29 C30 C29 117.4(2) . 2_553
C29 C30 C31 121.31(11) . .
C29 C30 C31 121.31(11) 2_553 .
C32 C31 C32 118.3(2) 2_553 .
C32 C31 C30 120.86(11) 2_553 .
C32 C31 C30 120.86(11) . .
C33 C32 C31 120.79(17) . .
C33 C32 H32A 119.6 . .
C31 C32 H32A 119.6 . .
C34 C33 C32 120.57(17) . .
C34 C33 H33A 119.7 . .
C32 C33 H33A 119.7 . .
C33 C34 C33 119.0(2) . 2_553
C33 C34 C35 120.51(11) . .
C33 C34 C35 120.51(11) 2_553 .
O3 C35 O3 122.6(2) 2_553 .
O3 C35 C34 118.70(10) 2_553 .
O3 C35 C34 118.70(10) . .
O3 C35 Gd1 61.30(10) 2_553 1_565
O3 C35 Gd1 61.30(10) . 1_565
C34 C35 Gd1 180.0 . 1_565

loop_
_geom_bond_atom_site_label_1
_geom_bond_atom_site_label_2
_geom_bond_distance
_geom_bond_site_symmetry_2
Gd1 O3 2.4155(12) 2_543
Gd1 O3 2.4155(12) 1_545
Gd1 O1 2.4587(14) 2_553
Gd1 O1 2.4587(14) .
Gd1 O2 2.4874(14) 2_553
Gd1 O2 2.4874(14) .
Gd1 N4 2.5204(15) 2_553
Gd1 N4 2.5204(15) .
Gd1 N5 2.5371(19) .
Gd1 C35 2.753(2) 1_545
Gd1 C22 2.8336(18) 2_553
Gd1 C22 2.8336(18) .
O1 C22 1.255(2) .
O2 C22 1.252(2) .
O3 C35 1.2641(16) .
O3 Gd1 2.4155(12) 1_565
N1 C1 1.332(3) .
N1 C5 1.333(3) .
N2 C10 1.335(3) .
N2 C6 1.339(2) .
N3 C15 1.325(3) .
N3 C11 1.353(3) .
N4 C27 1.336(2) .
N4 C23 1.341(2) .
N5 C28 1.3473(19) .
N5 C28 1.3473(19) 2_553
C1 C2 1.390(4) .
C1 H1A 0.9300 .
C2 C3 1.362(4) .
C2 H2A 0.9300 .
C3 C4 1.377(3) .
C3 H3A 0.9300 .
C4 C5 1.387(3) .
C4 H4A 0.9300 .
C5 C6 1.492(3) .
C6 C7 1.390(3) .
C7 C8 1.393(3) .
C7 H7A 0.9300 .
C8 C9 1.391(3) .
C8 C16 1.489(2) .
C9 C10 1.394(3) .
C9 H9A 0.9300 .
C10 C15 1.494(3) .
C11 C12 1.368(5) .
C11 H11A 0.9300 .
C12 C13 1.350(5) .
C12 H12A 0.9300 .
C13 C14 1.373(4) .
C13 H13A 0.9300 .
C14 C15 1.384(3) .
C14 H14A 0.9300 .
C16 C17 1.387(3) .
C16 C21 1.394(3) .
C17 C18 1.389(3) .
C17 H17A 0.9300 .
C18 C19 1.390(3) .
C18 H18A 0.9300 .
C19 C20 1.387(3) .
C19 C22 1.502(2) .
C20 C21 1.391(3) .
C20 H20A 0.9300 .
C21 H21A 0.9300 .
C23 C24 1.368(3) .
C23 H23A 0.9300 .
C24 C25 1.363(3) .
C24 H24A 0.9300 .
C25 C26 1.385(3) .
C25 H25A 0.9300 .
C26 C27 1.378(3) .
C26 H26A 0.9300 .
C27 C28 1.495(2) .
C28 C29 1.388(2) .
C29 C30 1.395(2) .
C29 H29A 0.9300 .
C30 C29 1.395(2) 2_553
C30 C31 1.487(3) .
C31 C32 1.389(2) 2_553
C31 C32 1.389(2) .
C32 C33 1.384(2) .
C32 H32A 0.9300 .
C33 C34 1.382(2) .
C33 H33A 0.9300 .
C34 C33 1.382(2) 2_553
C34 C35 1.496(3) .
C35 O3 1.2641(16) 2_553
C35 Gd1 2.753(2) 1_565
